data_7215273
loop_
_publ_author_name
'B\'eziau, Antoine'
'Baudron, St\'ephane A.'
'Rasoloarison, Dimby'
'Hosseini, Mir Wais'

_publ_section_title
;
 Rigid yet flexible heteroleptic Co(iii) dipyrrin complexes for the
 construction of heterometallic 1- and 2-D coordination polymers
;
_journal_issue 23
_journal_name_full CrystEngComm
_journal_page_first 4973
_journal_paper_doi 10.1039/c4ce00273c
_journal_volume 16
_journal_year 2014
_chemical_formula_sum 'C156 H146 Cd5 Cl10 Co4 F24 N26 O16'
_chemical_formula_weight 4249.21
_chemical_name_systematic
;
 ?
;
_space_group_IT_number 2
_symmetry_cell_setting triclinic
_symmetry_space_group_name_Hall '-P 1'
_symmetry_space_group_name_H-M 'P -1'
_atom_sites_solution_hydrogens geom
_atom_sites_solution_primary direct
_atom_sites_solution_secondary difmap
_audit_creation_method SHELXL-97
_cell_angle_alpha 99.224(2)
_cell_angle_beta 102.917(2)
_cell_angle_gamma 94.544(2)
_cell_formula_units_Z 1
_cell_length_a 11.3197(5)
_cell_length_b 16.7537(9)
_cell_length_c 24.2708(13)
_cell_measurement_reflns_used 9959
_cell_measurement_temperature 173(2)
_cell_measurement_theta_max 29.67
_cell_measurement_theta_min 2.27
_cell_volume 4396.6(4)
_computing_cell_refinement 'Bruker SAINT'
_computing_data_collection 'Bruker APEX2'
_computing_data_reduction 'Bruker SAINT'
_computing_molecular_graphics 'Bruker SHELXTL'
_computing_publication_material 'Bruker SHELXTL'
_computing_structure_refinement 'SHELXL-97 (Sheldrick, 2008)'
_computing_structure_solution 'SHELXS-97 (Sheldrick, 2008)'
_diffrn_ambient_temperature 173(2)
_diffrn_measured_fraction_theta_full 0.988
_diffrn_measured_fraction_theta_max 0.988
_diffrn_measurement_device_type 'Bruker APEX-II CCD'
_diffrn_measurement_method '\f and \w scans'
_diffrn_radiation_monochromator graphite
_diffrn_radiation_source 'fine-focus sealed tube'
_diffrn_radiation_type MoK\a
_diffrn_radiation_wavelength 0.71073
_diffrn_reflns_av_R_equivalents 0.0543
_diffrn_reflns_av_sigmaI/netI 0.0710
_diffrn_reflns_limit_h_max 15
_diffrn_reflns_limit_h_min -12
_diffrn_reflns_limit_k_max 20
_diffrn_reflns_limit_k_min -23
_diffrn_reflns_limit_l_max 34
_diffrn_reflns_limit_l_min -34
_diffrn_reflns_number 69501
_diffrn_reflns_theta_full 29.11
_diffrn_reflns_theta_max 29.11
_diffrn_reflns_theta_min 1.38
_exptl_absorpt_coefficient_mu 1.203
_exptl_absorpt_correction_T_max 0.9535
_exptl_absorpt_correction_T_min 0.8892
_exptl_absorpt_correction_type multi-scan
_exptl_absorpt_process_details sadabs
_exptl_crystal_colour dark-red
_exptl_crystal_density_diffrn 1.605
_exptl_crystal_density_meas ?
_exptl_crystal_density_method 'not measured'
_exptl_crystal_description plate
_exptl_crystal_F_000 2126
_exptl_crystal_size_max 0.10
_exptl_crystal_size_mid 0.10
_exptl_crystal_size_min 0.04
_platon_squeeze_details
;
;
_refine_diff_density_max 2.541
_refine_diff_density_min -1.018
_refine_diff_density_rms 0.145
_refine_ls_extinction_method none
_refine_ls_goodness_of_fit_ref 1.048
_refine_ls_hydrogen_treatment mixed
_refine_ls_matrix_type full
_refine_ls_number_parameters 1089
_refine_ls_number_reflns 23337
_refine_ls_number_restraints 0
_refine_ls_restrained_S_all 1.048
_refine_ls_R_factor_all 0.0877
_refine_ls_R_factor_gt 0.0606
_refine_ls_shift/su_max 0.001
_refine_ls_shift/su_mean 0.000
_refine_ls_structure_factor_coef Fsqd
_refine_ls_weighting_details 'calc w=1/[\s^2^(Fo^2^)+(0.0533P)^2^+21.9601P] where P=(Fo^2^+2Fc^2^)/3'
_refine_ls_weighting_scheme calc
_refine_ls_wR_factor_gt 0.1524
_refine_ls_wR_factor_ref 0.1615
_reflns_number_gt 16503
_reflns_number_total 23337
_reflns_threshold_expression >2sigma(I)
_cod_data_source_file c4ce00273c1.cif
_cod_data_source_block CP12
_cod_depositor_comments
;
The following automatic conversions were performed:

'_symmetry_cell_setting' value 'Triclinic' changed to 'triclinic'
according to
/usr/data/users/saulius/crontab/automatic-downloads/rss-feeds/RSC/lib/dictionaries/cif_core.dic
dictionary named 'cif_core.dic' version 2.4.2 from 2011-04-26.

Automatic conversion script
Id: cif_fix_values 2281 2013-09-26 08:29:07Z andrius 

 Adding full bibliography for 7215264--7215273.cif.

The following automatic conversions were performed:

'_exptl_crystal_density_meas' value 'not measured' was changed to '?'
- the value is perceived as not measured.

Automatic conversion script
Id: cif_fix_values 3008 2015-01-20 13:52:24Z robertas 
;
_cod_original_sg_symbol_H-M 'P-1   '
_cod_database_code 7215273

loop_
_symmetry_equiv_pos_as_xyz
'x, y, z'
'-x, -y, -z'

loop_
_atom_site_label
_atom_site_type_symbol
_atom_site_fract_x
_atom_site_fract_y
_atom_site_fract_z
_atom_site_U_iso_or_equiv
_atom_site_adp_type
_atom_site_occupancy
_atom_site_symmetry_multiplicity
_atom_site_calc_flag
_atom_site_refinement_flags
C1 C 1.0084(5) 1.0670(3) 0.7398(2) 0.0264(11) Uani 1 1 d .
H1 H 1.0529 1.0298 0.7574 0.032 Uiso 1 1 calc R
C2 C 0.9224(5) 1.0474(3) 0.6862(2) 0.0281(12) Uani 1 1 d .
H2 H 0.9002 0.9962 0.6630 0.034 Uiso 1 1 calc R
C3 C 0.8782(5) 1.1183(3) 0.6749(2) 0.0281(11) Uani 1 1 d .
H3 H 0.8212 1.1246 0.6422 0.034 Uiso 1 1 calc R
C4 C 0.9358(5) 1.1807(3) 0.7227(2) 0.0226(10) Uani 1 1 d .
C5 C 0.9033(5) 1.2584(3) 0.73618(19) 0.0213(10) Uani 1 1 d .
C6 C 0.9447(5) 1.3090(3) 0.7896(2) 0.0207(10) Uani 1 1 d .
C7 C 0.9076(5) 1.3849(3) 0.8098(2) 0.0257(11) Uani 1 1 d .
H7 H 0.8489 1.4117 0.7892 0.031 Uiso 1 1 calc R
C8 C 0.9744(5) 1.4116(3) 0.8656(2) 0.0312(12) Uani 1 1 d .
H8 H 0.9683 1.4590 0.8902 0.037 Uiso 1 1 calc R
C9 C 1.0528(5) 1.3534(3) 0.8778(2) 0.0247(11) Uani 1 1 d .
H9 H 1.1098 1.3571 0.9125 0.030 Uiso 1 1 calc R
C10 C 0.8164(5) 1.2902(3) 0.69176(19) 0.0208(10) Uani 1 1 d .
C11 C 0.8538(5) 1.3179(3) 0.6470(2) 0.0262(11) Uani 1 1 d .
H11 H 0.9324 1.3127 0.6425 0.031 Uiso 1 1 calc R
C12 C 0.7736(5) 1.3534(4) 0.6091(2) 0.0292(12) Uani 1 1 d .
H12 H 0.8008 1.3727 0.5797 0.035 Uiso 1 1 calc R
C13 C 0.6211(5) 1.3312(4) 0.6541(2) 0.0309(12) Uani 1 1 d .
H13 H 0.5401 1.3333 0.6558 0.037 Uiso 1 1 calc R
C14 C 0.6964(5) 1.2967(3) 0.6951(2) 0.0287(12) Uani 1 1 d .
H14 H 0.6670 1.2783 0.7242 0.034 Uiso 1 1 calc R
C15 C 1.1943(5) 1.3351(3) 0.7627(2) 0.0246(11) Uani 1 1 d .
H15 H 1.1699 1.3754 0.7873 0.030 Uiso 1 1 calc R
C16 C 1.2270(5) 1.3464(3) 0.7116(2) 0.0284(12) Uani 1 1 d .
H16 H 1.2277 1.3943 0.6969 0.034 Uiso 1 1 calc R
C17 C 1.2575(5) 1.2737(3) 0.6875(2) 0.0262(11) Uani 1 1 d .
H17 H 1.2822 1.2627 0.6533 0.031 Uiso 1 1 calc R
C18 C 1.2439(5) 1.2184(3) 0.72501(18) 0.0192(9) Uani 1 1 d .
C19 C 1.2840(5) 1.1415(3) 0.72410(19) 0.0204(10) Uani 1 1 d .
C20 C 1.2901(5) 1.0976(3) 0.76857(19) 0.0210(10) Uani 1 1 d .
C21 C 1.3476(5) 1.0272(3) 0.7759(2) 0.0282(11) Uani 1 1 d .
H21 H 1.3838 0.9973 0.7499 0.034 Uiso 1 1 calc R
C22 C 1.3399(6) 1.0112(3) 0.8288(2) 0.0322(13) Uani 1 1 d .
H22 H 1.3710 0.9689 0.8458 0.039 Uiso 1 1 calc R
C23 C 1.2763(5) 1.0708(3) 0.8522(2) 0.0246(11) Uani 1 1 d .
H23 H 1.2574 1.0735 0.8877 0.030 Uiso 1 1 calc R
C24 C 1.3324(5) 1.1085(3) 0.67418(19) 0.0220(10) Uani 1 1 d .
C25 C 1.4530(5) 1.1264(4) 0.6747(2) 0.0317(13) Uani 1 1 d .
H25 H 1.5065 1.1586 0.7068 0.038 Uiso 1 1 calc R
C26 C 1.4938(5) 1.0958(4) 0.6268(2) 0.0332(13) Uani 1 1 d .
H26 H 1.5755 1.1089 0.6275 0.040 Uiso 1 1 calc R
C27 C 1.3056(5) 1.0310(4) 0.5798(2) 0.0308(12) Uani 1 1 d .
H27 H 1.2538 0.9986 0.5473 0.037 Uiso 1 1 calc R
C28 C 1.2579(5) 1.0589(4) 0.6260(2) 0.0320(13) Uani 1 1 d .
H28 H 1.1762 1.0443 0.6247 0.038 Uiso 1 1 calc R
C29 C 1.0422(6) 1.1190(4) 0.9634(2) 0.0352(13) Uani 1 1 d .
C30 C 1.1109(5) 1.1692(3) 0.9308(2) 0.0245(11) Uani 1 1 d .
C31 C 1.2140(5) 1.2212(4) 0.9629(2) 0.0302(12) Uani 1 1 d .
H31 H 1.2350 1.2254 1.0026 0.036 Uiso 1 1 calc R
C32 C 1.2852(5) 1.2664(3) 0.9376(2) 0.0231(10) Uani 1 1 d .
C33 C 1.3935(6) 1.3255(4) 0.9763(2) 0.0355(14) Uani 1 1 d .
C34 C -0.0774(5) 1.4496(3) 0.2203(2) 0.0253(11) Uani 1 1 d .
H34 H -0.1285 1.4773 0.1964 0.030 Uiso 1 1 calc R
C35 C 0.0030(5) 1.4876(3) 0.2726(2) 0.0303(12) Uani 1 1 d .
H35 H 0.0147 1.5426 0.2888 0.036 Uiso 1 1 calc R
C36 C 0.0606(5) 1.4269(3) 0.2948(2) 0.0279(11) Uani 1 1 d .
H36 H 0.1185 1.4328 0.3295 0.034 Uiso 1 1 calc R
C37 C 0.0156(5) 1.3534(3) 0.25488(19) 0.0226(10) Uani 1 1 d .
C38 C 0.0596(4) 1.2787(3) 0.25402(19) 0.0208(10) Uani 1 1 d .
C39 C 0.0233(5) 1.2126(3) 0.2084(2) 0.0234(10) Uani 1 1 d .
C40 C 0.0714(5) 1.1369(4) 0.2025(2) 0.0328(13) Uani 1 1 d .
H40 H 0.1332 1.1208 0.2292 0.039 Uiso 1 1 calc R
C41 C 0.0095(6) 1.0920(4) 0.1502(3) 0.0407(15) Uani 1 1 d .
H41 H 0.0224 1.0401 0.1343 0.049 Uiso 1 1 calc R
C42 C -0.0761(6) 1.1391(4) 0.1254(2) 0.0324(13) Uani 1 1 d .
H42 H -0.1313 1.1224 0.0899 0.039 Uiso 1 1 calc R
C43 C 0.1569(5) 1.2682(3) 0.3033(2) 0.0236(10) Uani 1 1 d .
C44 C 0.1284(5) 1.2465(4) 0.3520(2) 0.0360(14) Uani 1 1 d .
H44 H 0.0478 1.2399 0.3549 0.043 Uiso 1 1 calc R
C45 C 0.2226(5) 1.2349(4) 0.3962(2) 0.0354(14) Uani 1 1 d .
H45 H 0.2033 1.2198 0.4287 0.042 Uiso 1 1 calc R
C46 C 0.3647(5) 1.2675(4) 0.3486(2) 0.0301(12) Uani 1 1 d .
H46 H 0.4464 1.2757 0.3476 0.036 Uiso 1 1 calc R
C47 C 0.2769(5) 1.2799(4) 0.3025(2) 0.0294(12) Uani 1 1 d .
H47 H 0.2993 1.2961 0.2710 0.035 Uiso 1 1 calc R
C48 C -0.2174(5) 1.1875(3) 0.2373(2) 0.0241(11) Uani 1 1 d .
H48 H -0.1908 1.1432 0.2172 0.029 Uiso 1 1 calc R
C49 C -0.2404(5) 1.1906(3) 0.2922(2) 0.0276(11) Uani 1 1 d .
H49 H -0.2316 1.1501 0.3144 0.033 Uiso 1 1 calc R
C50 C -0.2781(5) 1.2648(3) 0.3064(2) 0.0262(11) Uani 1 1 d .
H50 H -0.2987 1.2848 0.3406 0.031 Uiso 1 1 calc R
C51 C -0.2802(5) 1.3063(3) 0.25921(19) 0.0206(10) Uani 1 1 d .
C52 C -0.3298(5) 1.3779(3) 0.2500(2) 0.0208(10) Uani 1 1 d .
C53 C -0.3460(5) 1.4055(3) 0.1979(2) 0.0214(10) Uani 1 1 d .
C54 C -0.4036(5) 1.4727(3) 0.1822(2) 0.0295(12) Uani 1 1 d .
H54 H -0.4391 1.5086 0.2052 0.035 Uiso 1 1 calc R
C55 C -0.3977(6) 1.4754(4) 0.1263(2) 0.0346(13) Uani 1 1 d .
H55 H -0.4284 1.5132 0.1043 0.041 Uiso 1 1 calc R
C56 C -0.3369(5) 1.4107(3) 0.1093(2) 0.0293(12) Uani 1 1 d .
H56 H -0.3206 1.3987 0.0731 0.035 Uiso 1 1 calc R
C57 C -0.3712(5) 1.4256(3) 0.2978(2) 0.0226(10) Uani 1 1 d .
C58 C -0.4932(5) 1.4313(3) 0.2933(2) 0.0294(12) Uani 1 1 d .
H58 H -0.5510 1.4056 0.2604 0.035 Uiso 1 1 calc R
C59 C -0.5286(5) 1.4759(4) 0.3387(2) 0.0304(12) Uani 1 1 d .
H59 H -0.6114 1.4787 0.3360 0.036 Uiso 1 1 calc R
C60 C -0.3309(5) 1.5097(3) 0.3906(2) 0.0283(12) Uani 1 1 d .
H60 H -0.2747 1.5367 0.4237 0.034 Uiso 1 1 calc R
C61 C -0.2886(5) 1.4650(3) 0.3475(2) 0.0283(12) Uani 1 1 d .
H61 H -0.2055 1.4615 0.3519 0.034 Uiso 1 1 calc R
C62 C -0.4224(6) 1.1250(4) 0.0194(3) 0.0430(16) Uani 1 1 d .
C63 C -0.3239(5) 1.1950(3) 0.0495(2) 0.0267(11) Uani 1 1 d .
C64 C -0.2593(5) 1.2329(4) 0.0171(2) 0.0322(13) Uani 1 1 d .
H64 H -0.2789 1.2160 -0.0226 0.039 Uiso 1 1 calc R
C65 C -0.1661(5) 1.2955(4) 0.0421(2) 0.0288(12) Uani 1 1 d .
C66 C -0.1038(6) 1.3364(4) 0.0025(2) 0.0403(15) Uani 1 1 d .
C67 C 0.5060(6) 1.0982(4) 0.3343(2) 0.0371(14) Uani 1 1 d .
H67A H 0.4215 1.0865 0.3343 0.056 Uiso 1 1 calc R
H67B H 0.5436 1.0488 0.3333 0.056 Uiso 1 1 calc R
H67C H 0.5119 1.1211 0.3011 0.056 Uiso 1 1 calc R
N1 N 1.0172(4) 1.1463(2) 0.76182(16) 0.0192(8) Uani 1 1 d .
N2 N 1.0366(4) 1.2912(2) 0.83348(16) 0.0194(8) Uani 1 1 d .
N3 N 0.6590(4) 1.3612(3) 0.61273(17) 0.0261(10) Uani 1 1 d .
N4 N 1.2032(4) 1.2588(2) 0.77094(15) 0.0181(8) Uani 1 1 d .
N5 N 1.2464(4) 1.1231(2) 0.81718(16) 0.0203(8) Uani 1 1 d .
N6 N 1.4232(4) 1.0486(3) 0.57976(17) 0.0237(9) Uani 1 1 d .
N7 N -0.0723(4) 1.3708(2) 0.20902(16) 0.0199(8) Uani 1 1 d .
N8 N -0.0687(4) 1.2120(3) 0.15962(17) 0.0212(9) Uani 1 1 d .
N9 N 0.3377(4) 1.2442(3) 0.39455(17) 0.0240(9) Uani 1 1 d .
N10 N -0.2383(4) 1.2558(2) 0.21795(16) 0.0207(8) Uani 1 1 d .
N11 N -0.3046(4) 1.3676(3) 0.15089(17) 0.0211(9) Uani 1 1 d .
N12 N -0.4482(4) 1.5154(3) 0.38654(17) 0.0242(9) Uani 1 1 d .
O1 O 1.0709(3) 1.1538(2) 0.87735(13) 0.0216(7) Uani 1 1 d .
O2 O 1.2713(3) 1.2706(2) 0.88497(13) 0.0227(7) Uani 1 1 d .
O3 O -0.3096(3) 1.2083(2) 0.10361(14) 0.0236(8) Uani 1 1 d .
O4 O -0.1269(3) 1.3271(2) 0.09443(14) 0.0247(8) Uani 1 1 d .
O5 O 0.5658(4) 1.1541(2) 0.38440(16) 0.0314(9) Uani 1 1 d .
H5 H 0.5999 1.1294 0.4088 0.047 Uiso 1 1 calc R
F1 F 0.9266(4) 1.0962(3) 0.93607(17) 0.0532(11) Uani 1 1 d .
F2 F 1.0434(4) 1.1595(3) 1.01588(16) 0.0618(13) Uani 1 1 d .
F3 F 1.0928(4) 1.0516(3) 0.97103(19) 0.0578(11) Uani 1 1 d .
F4 F 1.4350(4) 1.3026(3) 1.02575(17) 0.0709(15) Uani 1 1 d .
F5 F 1.3608(5) 1.3984(3) 0.9881(2) 0.0840(17) Uani 1 1 d .
F6 F 1.4850(4) 1.3346(4) 0.95273(18) 0.0764(16) Uani 1 1 d .
F7 F -0.3792(5) 1.0550(3) 0.0243(3) 0.103(2) Uani 1 1 d .
F8 F -0.4653(5) 1.1248(4) -0.03480(19) 0.105(2) Uani 1 1 d .
F9 F -0.5164(4) 1.1226(3) 0.0424(2) 0.0809(17) Uani 1 1 d .
F10 F -0.1109(5) 1.2890(3) -0.04695(17) 0.0758(16) Uani 1 1 d .
F11 F 0.0143(4) 1.3585(4) 0.02560(19) 0.0763(16) Uani 1 1 d .
F12 F -0.1533(6) 1.4016(4) -0.0082(3) 0.098(2) Uani 1 1 d .
Cl1 Cl 0.35278(12) 0.86080(7) 0.47260(5) 0.0252(3) Uani 1 1 d .
Cl2 Cl 0.33381(12) 1.06592(7) 0.43720(5) 0.0254(3) Uani 1 1 d .
Cl3 Cl 0.37874(12) 1.27728(8) 0.54059(5) 0.0264(3) Uani 1 1 d .
Cl4 Cl 0.62629(12) 1.33372(7) 0.46587(5) 0.0242(2) Uani 1 1 d .
Cl5 Cl 0.34548(12) 1.45431(8) 0.45908(5) 0.0260(3) Uani 1 1 d .
Co1 Co 1.14063(6) 1.20703(4) 0.82465(2) 0.01699(14) Uani 1 1 d .
Co2 Co -0.18741(6) 1.29008(4) 0.15512(3) 0.01821(14) Uani 1 1 d .
Cd1 Cd 0.5000 1.0000 0.5000 0.02059(11) Uani 1 2 d S
Cd2 Cd 0.51763(4) 1.41127(2) 0.537479(14) 0.02163(9) Uani 1 1 d .
Cd3 Cd 0.48288(4) 1.20318(2) 0.464279(14) 0.02170(9) Uani 1 1 d .
C68 C 0.2440(11) 1.3385(6) 0.1358(3) 0.091(4) Uani 1 1 d .
H68A H 0.1664 1.3044 0.1210 0.110 Uiso 1 1 calc R
H68B H 0.2772 1.3465 0.1032 0.110 Uiso 1 1 calc R
C69 C 0.2233(7) 1.4165(5) 0.1647(3) 0.0559(19) Uani 1 1 d .
H69A H 0.1965 1.4097 0.1986 0.084 Uiso 1 1 calc R
H69B H 0.1618 1.4387 0.1394 0.084 Uiso 1 1 calc R
H69C H 0.2978 1.4529 0.1751 0.084 Uiso 1 1 calc R
C70 C 0.3520(11) 1.2249(6) 0.1437(3) 0.088(4) Uani 1 1 d .
H70A H 0.3970 1.2363 0.1157 0.105 Uiso 1 1 calc R
H70B H 0.2768 1.1908 0.1233 0.105 Uiso 1 1 calc R
C71 C 0.4256(7) 1.1799(5) 0.1844(3) 0.059(2) Uani 1 1 d .
H71A H 0.4952 1.2156 0.2081 0.088 Uiso 1 1 calc R
H71B H 0.4526 1.1345 0.1631 0.088 Uiso 1 1 calc R
H71C H 0.3766 1.1606 0.2082 0.088 Uiso 1 1 calc R
O6 O 0.3238(4) 1.2980(3) 0.17130(17) 0.0406(10) Uani 1 1 d .
C73 C 1.5872(12) 1.2590(6) 0.8446(3) 0.100(4) Uani 1 1 d .
H73A H 1.6522 1.2806 0.8785 0.120 Uiso 1 1 calc R
H73B H 1.5226 1.2305 0.8569 0.120 Uiso 1 1 calc R
C74 C 1.5401(7) 1.3263(5) 0.8192(3) 0.0523(18) Uani 1 1 d .
H74A H 1.6059 1.3594 0.8117 0.079 Uiso 1 1 calc R
H74B H 1.5025 1.3587 0.8452 0.079 Uiso 1 1 calc R
H74C H 1.4807 1.3054 0.7837 0.079 Uiso 1 1 calc R
C75 C 1.6892(13) 1.1424(6) 0.8326(4) 0.103(4) Uani 1 1 d .
H75A H 1.6368 1.1186 0.8538 0.123 Uiso 1 1 calc R
H75B H 1.7646 1.1670 0.8599 0.123 Uiso 1 1 calc R
C76 C 1.7168(8) 1.0778(5) 0.7912(4) 0.064(2) Uani 1 1 d .
H76A H 1.6425 1.0522 0.7645 0.096 Uiso 1 1 calc R
H76B H 1.7554 1.0381 0.8111 0.096 Uiso 1 1 calc R
H76C H 1.7706 1.1005 0.7708 0.096 Uiso 1 1 calc R
O7 O 1.6320(4) 1.2034(3) 0.80746(18) 0.0422(11) Uani 1 1 d .
C77 C 0.8665(7) 1.1811(5) 0.4619(3) 0.0525(19) Uani 1 1 d .
H77 H 0.8310 1.2228 0.4798 0.063 Uiso 1 1 calc R
C78 C 1.0306(10) 1.1005(9) 0.4653(5) 0.115(3) Uani 1 1 d .
H78A H 1.0153 1.0525 0.4807 0.172 Uiso 1 1 calc R
H78B H 1.1170 1.1167 0.4738 0.172 Uiso 1 1 calc R
H78C H 0.9986 1.0891 0.4243 0.172 Uiso 1 1 calc R
C79 C 1.0322(10) 1.2058(9) 0.5476(5) 0.115(3) Uani 1 1 d .
H79A H 1.0141 1.1738 0.5747 0.172 Uiso 1 1 calc R
H79B H 1.0038 1.2580 0.5549 0.172 Uiso 1 1 calc R
H79C H 1.1188 1.2130 0.5513 0.172 Uiso 1 1 calc R
O8 O 0.8121(4) 1.1470(3) 0.41490(19) 0.0459(11) Uani 1 1 d .
N13 N 0.9725(6) 1.1648(6) 0.4904(3) 0.073(2) Uani 1 1 d .

loop_
_atom_site_aniso_label
_atom_site_aniso_U_11
_atom_site_aniso_U_22
_atom_site_aniso_U_33
_atom_site_aniso_U_23
_atom_site_aniso_U_13
_atom_site_aniso_U_12
C1 0.027(3) 0.021(2) 0.027(2) -0.0022(19) 0.004(2) 0.001(2)
C2 0.028(3) 0.025(3) 0.026(2) -0.0072(19) 0.003(2) 0.003(2)
C3 0.028(3) 0.032(3) 0.022(2) 0.001(2) 0.002(2) 0.006(2)
C4 0.020(3) 0.027(3) 0.019(2) 0.0036(18) 0.0004(18) 0.004(2)
C5 0.020(3) 0.026(2) 0.018(2) 0.0057(18) 0.0022(18) 0.005(2)
C6 0.019(3) 0.024(2) 0.019(2) 0.0043(18) 0.0052(18) 0.004(2)
C7 0.024(3) 0.027(3) 0.026(2) 0.004(2) 0.005(2) 0.011(2)
C8 0.035(3) 0.029(3) 0.030(3) -0.001(2) 0.008(2) 0.014(3)
C9 0.025(3) 0.030(3) 0.018(2) -0.0025(19) 0.0062(19) 0.010(2)
C10 0.021(3) 0.022(2) 0.017(2) 0.0034(17) -0.0005(17) 0.002(2)
C11 0.022(3) 0.033(3) 0.023(2) 0.006(2) 0.005(2) 0.006(2)
C12 0.026(3) 0.038(3) 0.023(2) 0.011(2) 0.001(2) 0.002(2)
C13 0.025(3) 0.043(3) 0.028(3) 0.014(2) 0.004(2) 0.016(3)
C14 0.029(3) 0.037(3) 0.022(2) 0.011(2) 0.005(2) 0.011(3)
C15 0.026(3) 0.021(2) 0.027(2) 0.0008(19) 0.007(2) 0.003(2)
C16 0.033(3) 0.027(3) 0.032(3) 0.015(2) 0.013(2) 0.012(2)
C17 0.027(3) 0.034(3) 0.019(2) 0.0058(19) 0.0063(19) 0.004(2)
C18 0.021(3) 0.024(2) 0.0144(19) 0.0037(17) 0.0066(17) 0.006(2)
C19 0.022(3) 0.023(2) 0.017(2) 0.0031(17) 0.0057(18) 0.003(2)
C20 0.024(3) 0.022(2) 0.018(2) 0.0050(17) 0.0072(18) 0.005(2)
C21 0.031(3) 0.026(3) 0.031(3) 0.005(2) 0.012(2) 0.008(2)
C22 0.041(4) 0.030(3) 0.029(3) 0.009(2) 0.007(2) 0.014(3)
C23 0.025(3) 0.032(3) 0.018(2) 0.0080(19) 0.0043(19) 0.011(2)
C24 0.027(3) 0.022(2) 0.017(2) 0.0025(17) 0.0047(18) 0.005(2)
C25 0.029(3) 0.040(3) 0.022(2) -0.006(2) 0.009(2) -0.001(3)
C26 0.026(3) 0.047(3) 0.026(3) -0.004(2) 0.013(2) 0.003(3)
C27 0.028(3) 0.040(3) 0.020(2) -0.008(2) 0.008(2) 0.000(3)
C28 0.025(3) 0.042(3) 0.025(2) -0.008(2) 0.011(2) -0.001(3)
C29 0.041(4) 0.041(3) 0.025(3) 0.008(2) 0.012(2) 0.000(3)
C30 0.026(3) 0.032(3) 0.018(2) 0.0058(19) 0.0094(19) 0.008(2)
C31 0.034(3) 0.039(3) 0.016(2) 0.004(2) 0.004(2) 0.006(3)
C32 0.018(3) 0.029(3) 0.020(2) -0.0006(18) 0.0006(18) 0.008(2)
C33 0.039(4) 0.041(3) 0.020(2) -0.004(2) 0.001(2) -0.001(3)
C34 0.027(3) 0.021(2) 0.029(2) 0.0089(19) 0.007(2) 0.003(2)
C35 0.030(3) 0.023(3) 0.033(3) 0.000(2) 0.001(2) 0.004(2)
C36 0.028(3) 0.027(3) 0.024(2) 0.000(2) 0.000(2) 0.003(2)
C37 0.024(3) 0.026(2) 0.017(2) 0.0032(18) 0.0029(18) 0.003(2)
C38 0.016(2) 0.028(2) 0.019(2) 0.0029(18) 0.0038(17) 0.006(2)
C39 0.022(3) 0.028(3) 0.020(2) 0.0030(19) 0.0053(19) 0.007(2)
C40 0.027(3) 0.035(3) 0.036(3) 0.006(2) 0.003(2) 0.016(3)
C41 0.047(4) 0.029(3) 0.043(3) -0.004(2) 0.008(3) 0.017(3)
C42 0.037(3) 0.034(3) 0.022(2) -0.007(2) 0.004(2) 0.011(3)
C43 0.024(3) 0.024(2) 0.022(2) 0.0045(18) 0.0025(19) 0.009(2)
C44 0.021(3) 0.061(4) 0.031(3) 0.019(3) 0.006(2) 0.010(3)
C45 0.028(3) 0.055(4) 0.028(3) 0.021(3) 0.005(2) 0.010(3)
C46 0.024(3) 0.040(3) 0.028(3) 0.011(2) 0.004(2) 0.007(2)
C47 0.025(3) 0.042(3) 0.024(2) 0.012(2) 0.006(2) 0.004(2)
C48 0.025(3) 0.024(2) 0.023(2) 0.0022(18) 0.0057(19) 0.002(2)
C49 0.037(3) 0.024(3) 0.027(2) 0.010(2) 0.014(2) 0.005(2)
C50 0.030(3) 0.029(3) 0.022(2) 0.0044(19) 0.010(2) 0.005(2)
C51 0.022(3) 0.022(2) 0.017(2) -0.0011(17) 0.0066(18) 0.003(2)
C52 0.018(3) 0.022(2) 0.022(2) -0.0003(18) 0.0063(18) 0.002(2)
C53 0.018(2) 0.027(2) 0.020(2) 0.0020(18) 0.0055(18) 0.008(2)
C54 0.031(3) 0.033(3) 0.027(2) 0.007(2) 0.007(2) 0.013(3)
C55 0.041(4) 0.038(3) 0.030(3) 0.017(2) 0.007(2) 0.018(3)
C56 0.030(3) 0.035(3) 0.024(2) 0.009(2) 0.005(2) 0.010(3)
C57 0.030(3) 0.020(2) 0.020(2) 0.0042(17) 0.0094(19) 0.004(2)
C58 0.028(3) 0.033(3) 0.021(2) -0.005(2) 0.003(2) 0.003(2)
C59 0.024(3) 0.039(3) 0.024(2) -0.004(2) 0.005(2) 0.007(3)
C60 0.029(3) 0.031(3) 0.022(2) -0.005(2) 0.006(2) 0.006(2)
C61 0.027(3) 0.031(3) 0.027(2) -0.002(2) 0.010(2) 0.006(2)
C62 0.043(4) 0.048(4) 0.030(3) -0.007(3) 0.005(3) -0.003(3)
C63 0.023(3) 0.030(3) 0.024(2) -0.001(2) 0.003(2) 0.007(2)
C64 0.035(3) 0.044(3) 0.016(2) 0.002(2) 0.005(2) -0.001(3)
C65 0.028(3) 0.038(3) 0.023(2) 0.007(2) 0.010(2) 0.008(2)
C66 0.040(4) 0.056(4) 0.027(3) 0.009(3) 0.013(3) 0.001(3)
C67 0.051(4) 0.037(3) 0.024(3) 0.002(2) 0.011(2) 0.011(3)
N1 0.021(2) 0.0182(19) 0.0184(18) 0.0010(14) 0.0048(15) 0.0042(17)
N2 0.020(2) 0.021(2) 0.0184(18) 0.0011(15) 0.0062(15) 0.0097(17)
N3 0.027(3) 0.030(2) 0.0202(19) 0.0047(17) 0.0021(17) 0.010(2)
N4 0.019(2) 0.0204(19) 0.0140(16) 0.0015(14) 0.0030(14) 0.0043(17)
N5 0.023(2) 0.021(2) 0.0187(18) 0.0034(15) 0.0071(16) 0.0072(18)
N6 0.028(2) 0.026(2) 0.0178(18) 0.0030(16) 0.0064(16) 0.0086(19)
N7 0.020(2) 0.023(2) 0.0173(17) 0.0052(15) 0.0051(15) 0.0026(17)
N8 0.020(2) 0.025(2) 0.0200(18) 0.0005(15) 0.0059(16) 0.0092(18)
N9 0.027(2) 0.024(2) 0.023(2) 0.0088(16) 0.0049(17) 0.0120(19)
N10 0.025(2) 0.0198(19) 0.0188(18) 0.0017(15) 0.0098(16) 0.0046(18)
N11 0.015(2) 0.026(2) 0.0207(18) 0.0035(16) 0.0012(15) 0.0062(18)
N12 0.030(3) 0.021(2) 0.0218(19) 0.0006(16) 0.0076(17) 0.0087(19)
O1 0.0232(19) 0.0266(18) 0.0169(15) 0.0027(13) 0.0083(13) 0.0071(15)
O2 0.0229(19) 0.0283(18) 0.0161(15) 0.0017(13) 0.0039(13) 0.0042(15)
O3 0.0211(19) 0.0287(19) 0.0174(15) -0.0004(13) 0.0020(13) -0.0005(15)
O4 0.0222(19) 0.033(2) 0.0197(16) 0.0069(14) 0.0047(14) 0.0045(16)
O5 0.031(2) 0.036(2) 0.0252(18) -0.0001(16) 0.0052(16) 0.0106(18)
F1 0.040(2) 0.078(3) 0.046(2) 0.022(2) 0.0157(18) -0.005(2)
F2 0.089(3) 0.069(3) 0.0313(19) -0.0009(18) 0.036(2) -0.007(3)
F3 0.071(3) 0.052(2) 0.064(3) 0.033(2) 0.026(2) 0.016(2)
F4 0.064(3) 0.096(4) 0.034(2) 0.023(2) -0.0222(19) -0.027(3)
F5 0.071(3) 0.046(3) 0.099(4) -0.022(3) -0.025(3) 0.002(2)
F6 0.038(2) 0.131(5) 0.042(2) -0.013(3) 0.0052(19) -0.027(3)
F7 0.068(4) 0.040(3) 0.160(6) -0.024(3) -0.025(4) -0.002(3)
F8 0.103(4) 0.143(5) 0.032(2) 0.003(3) -0.021(2) -0.065(4)
F9 0.045(3) 0.091(4) 0.085(3) -0.036(3) 0.022(2) -0.031(3)
F10 0.092(4) 0.105(4) 0.030(2) -0.001(2) 0.033(2) -0.019(3)
F11 0.049(3) 0.133(5) 0.049(2) 0.029(3) 0.018(2) -0.023(3)
F12 0.130(5) 0.103(4) 0.120(5) 0.086(4) 0.086(4) 0.066(4)
Cl1 0.0286(7) 0.0243(6) 0.0218(5) 0.0060(4) 0.0012(5) 0.0067(5)
Cl2 0.0251(7) 0.0231(6) 0.0268(6) 0.0064(4) 0.0014(5) 0.0059(5)
Cl3 0.0318(7) 0.0248(6) 0.0230(5) 0.0018(4) 0.0081(5) 0.0075(5)
Cl4 0.0291(7) 0.0225(6) 0.0215(5) 0.0005(4) 0.0074(5) 0.0087(5)
Cl5 0.0281(7) 0.0246(6) 0.0239(5) 0.0045(4) 0.0018(5) 0.0068(5)
Co1 0.0189(3) 0.0190(3) 0.0134(3) 0.0015(2) 0.0044(2) 0.0058(3)
Co2 0.0189(3) 0.0209(3) 0.0148(3) 0.0019(2) 0.0042(2) 0.0041(3)
Cd1 0.0271(3) 0.0213(2) 0.0156(2) 0.00321(17) 0.00746(18) 0.0103(2)
Cd2 0.0280(2) 0.02108(17) 0.01622(15) 0.00197(12) 0.00434(13) 0.01115(15)
Cd3 0.0264(2) 0.02041(17) 0.01752(15) 0.00348(12) 0.00146(13) 0.00907(15)
C68 0.138(10) 0.097(7) 0.039(4) 0.012(4) -0.001(5) 0.076(7)
C69 0.054(5) 0.066(5) 0.052(4) 0.015(4) 0.014(4) 0.024(4)
C70 0.150(10) 0.087(7) 0.036(4) 0.011(4) 0.018(5) 0.080(7)
C71 0.051(5) 0.060(5) 0.061(5) 0.008(4) 0.001(4) 0.021(4)
O6 0.042(3) 0.051(3) 0.031(2) 0.0073(19) 0.0086(18) 0.016(2)
C73 0.178(12) 0.094(7) 0.031(4) 0.004(4) 0.019(5) 0.075(8)
C74 0.046(4) 0.063(5) 0.048(4) 0.003(3) 0.010(3) 0.023(4)
C75 0.167(12) 0.090(7) 0.039(4) 0.000(4) -0.009(6) 0.068(8)
C76 0.066(6) 0.068(5) 0.070(5) 0.014(4) 0.032(4) 0.024(5)
O7 0.039(3) 0.055(3) 0.032(2) 0.0069(19) 0.0062(18) 0.014(2)
C77 0.037(4) 0.071(5) 0.046(4) -0.001(3) 0.011(3) 0.012(4)
C78 0.061(5) 0.189(10) 0.082(5) -0.006(6) 0.006(4) 0.037(6)
C79 0.061(5) 0.189(10) 0.082(5) -0.006(6) 0.006(4) 0.037(6)
O8 0.040(3) 0.066(3) 0.034(2) 0.011(2) 0.0118(19) 0.006(2)
N13 0.038(4) 0.134(7) 0.039(3) -0.011(4) 0.004(3) 0.027(4)

loop_
_atom_type_symbol
_atom_type_description
_atom_type_scat_dispersion_real
_atom_type_scat_dispersion_imag
_atom_type_scat_source
C C 0.0033 0.0016 'International Tables Vol C Tables 4.2.6.8 and 6.1.1.4'
H H 0.0000 0.0000 'International Tables Vol C Tables 4.2.6.8 and 6.1.1.4'
N N 0.0061 0.0033 'International Tables Vol C Tables 4.2.6.8 and 6.1.1.4'
O O 0.0106 0.0060 'International Tables Vol C Tables 4.2.6.8 and 6.1.1.4'
F F 0.0171 0.0103 'International Tables Vol C Tables 4.2.6.8 and 6.1.1.4'
Cl Cl 0.1484 0.1585 'International Tables Vol C Tables 4.2.6.8 and 6.1.1.4'
Co Co 0.3494 0.9721 'International Tables Vol C Tables 4.2.6.8 and 6.1.1.4'
Cd Cd -0.8075 1.2024 'International Tables Vol C Tables 4.2.6.8 and 6.1.1.4'

loop_
_geom_angle_atom_site_label_1
_geom_angle_atom_site_label_2
_geom_angle_atom_site_label_3
_geom_angle
_geom_angle_site_symmetry_1
_geom_angle_site_symmetry_3
N1 C1 C2 110.9(5) . .
N1 C1 H1 124.5 . .
C2 C1 H1 124.5 . .
C3 C2 C1 106.8(5) . .
C3 C2 H2 126.6 . .
C1 C2 H2 126.6 . .
C2 C3 C4 107.1(5) . .
C2 C3 H3 126.5 . .
C4 C3 H3 126.5 . .
C5 C4 N1 122.7(4) . .
C5 C4 C3 127.8(5) . .
N1 C4 C3 108.3(4) . .
C4 C5 C6 124.3(4) . .
C4 C5 C10 119.0(4) . .
C6 C5 C10 116.7(4) . .
C5 C6 N2 123.0(5) . .
C5 C6 C7 128.9(5) . .
N2 C6 C7 108.1(4) . .
C8 C7 C6 107.5(5) . .
C8 C7 H7 126.2 . .
C6 C7 H7 126.2 . .
C7 C8 C9 106.1(5) . .
C7 C8 H8 127.0 . .
C9 C8 H8 127.0 . .
N2 C9 C8 112.1(5) . .
N2 C9 H9 124.0 . .
C8 C9 H9 124.0 . .
C11 C10 C14 117.6(5) . .
C11 C10 C5 120.9(5) . .
C14 C10 C5 121.4(4) . .
C10 C11 C12 119.6(5) . .
C10 C11 H11 120.2 . .
C12 C11 H11 120.2 . .
N3 C12 C11 123.0(5) . .
N3 C12 H12 118.5 . .
C11 C12 H12 118.5 . .
N3 C13 C14 123.3(5) . .
N3 C13 H13 118.4 . .
C14 C13 H13 118.4 . .
C13 C14 C10 118.9(5) . .
C13 C14 H14 120.5 . .
C10 C14 H14 120.5 . .
N4 C15 C16 110.8(5) . .
N4 C15 H15 124.6 . .
C16 C15 H15 124.6 . .
C17 C16 C15 107.3(5) . .
C17 C16 H16 126.4 . .
C15 C16 H16 126.4 . .
C16 C17 C18 106.6(4) . .
C16 C17 H17 126.7 . .
C18 C17 H17 126.7 . .
C19 C18 N4 122.9(4) . .
C19 C18 C17 127.7(4) . .
N4 C18 C17 108.5(4) . .
C20 C19 C18 124.4(4) . .
C20 C19 C24 118.5(4) . .
C18 C19 C24 116.9(4) . .
C19 C20 N5 123.0(5) . .
C19 C20 C21 128.3(5) . .
N5 C20 C21 108.5(4) . .
C22 C21 C20 106.9(5) . .
C22 C21 H21 126.5 . .
C20 C21 H21 126.5 . .
C21 C22 C23 106.7(5) . .
C21 C22 H22 126.7 . .
C23 C22 H22 126.7 . .
N5 C23 C22 111.4(5) . .
N5 C23 H23 124.3 . .
C22 C23 H23 124.3 . .
C25 C24 C28 118.0(5) . .
C25 C24 C19 120.7(4) . .
C28 C24 C19 121.2(5) . .
C24 C25 C26 118.8(5) . .
C24 C25 H25 120.6 . .
C26 C25 H25 120.6 . .
N6 C26 C25 124.0(5) . .
N6 C26 H26 118.0 . .
C25 C26 H26 118.0 . .
N6 C27 C28 122.8(5) . .
N6 C27 H27 118.6 . .
C28 C27 H27 118.6 . .
C24 C28 C27 119.6(5) . .
C24 C28 H28 120.2 . .
C27 C28 H28 120.2 . .
F1 C29 F3 106.9(5) . .
F1 C29 F2 107.2(5) . .
F3 C29 F2 106.5(5) . .
F1 C29 C30 112.7(5) . .
F3 C29 C30 110.8(5) . .
F2 C29 C30 112.2(5) . .
O1 C30 C31 128.1(5) . .
O1 C30 C29 114.5(5) . .
C31 C30 C29 117.2(4) . .
C32 C31 C30 121.9(5) . .
C32 C31 H31 119.1 . .
C30 C31 H31 119.1 . .
O2 C32 C31 128.8(5) . .
O2 C32 C33 112.4(5) . .
C31 C32 C33 118.6(4) . .
F6 C33 F5 105.9(6) . .
F6 C33 F4 107.5(6) . .
F5 C33 F4 106.9(5) . .
F6 C33 C32 113.5(5) . .
F5 C33 C32 110.5(5) . .
F4 C33 C32 112.2(5) . .
N7 C34 C35 112.5(5) . .
N7 C34 H34 123.8 . .
C35 C34 H34 123.8 . .
C36 C35 C34 106.0(5) . .
C36 C35 H35 127.0 . .
C34 C35 H35 127.0 . .
C35 C36 C37 107.2(5) . .
C35 C36 H36 126.4 . .
C37 C36 H36 126.4 . .
C38 C37 N7 122.8(4) . .
C38 C37 C36 128.3(5) . .
N7 C37 C36 108.2(4) . .
C37 C38 C39 124.8(5) . .
C37 C38 C43 118.4(4) . .
C39 C38 C43 116.7(5) . .
N8 C39 C38 123.8(5) . .
N8 C39 C40 108.3(4) . .
C38 C39 C40 127.8(5) . .
C41 C40 C39 107.1(5) . .
C41 C40 H40 126.5 . .
C39 C40 H40 126.5 . .
C40 C41 C42 106.9(5) . .
C40 C41 H41 126.5 . .
C42 C41 H41 126.5 . .
N8 C42 C41 111.1(5) . .
N8 C42 H42 124.5 . .
C41 C42 H42 124.5 . .
C47 C43 C44 118.1(5) . .
C47 C43 C38 121.1(5) . .
C44 C43 C38 120.8(5) . .
C45 C44 C43 118.5(5) . .
C45 C44 H44 120.7 . .
C43 C44 H44 120.7 . .
N9 C45 C44 123.2(5) . .
N9 C45 H45 118.4 . .
C44 C45 H45 118.4 . .
N9 C46 C47 122.7(5) . .
N9 C46 H46 118.7 . .
C47 C46 H46 118.7 . .
C43 C47 C46 119.4(5) . .
C43 C47 H47 120.3 . .
C46 C47 H47 120.3 . .
N10 C48 C49 111.4(5) . .
N10 C48 H48 124.3 . .
C49 C48 H48 124.3 . .
C50 C49 C48 106.3(5) . .
C50 C49 H49 126.8 . .
C48 C49 H49 126.8 . .
C49 C50 C51 107.6(4) . .
C49 C50 H50 126.2 . .
C51 C50 H50 126.2 . .
C52 C51 N10 123.7(4) . .
C52 C51 C50 128.4(5) . .
N10 C51 C50 107.3(4) . .
C53 C52 C51 123.5(4) . .
C53 C52 C57 118.6(4) . .
C51 C52 C57 117.9(4) . .
C52 C53 N11 123.4(5) . .
C52 C53 C54 128.4(5) . .
N11 C53 C54 108.3(4) . .
C55 C54 C53 107.2(5) . .
C55 C54 H54 126.4 . .
C53 C54 H54 126.4 . .
C54 C55 C56 106.5(5) . .
C54 C55 H55 126.8 . .
C56 C55 H55 126.8 . .
N11 C56 C55 112.1(5) . .
N11 C56 H56 124.0 . .
C55 C56 H56 124.0 . .
C58 C57 C61 118.6(5) . .
C58 C57 C52 120.3(4) . .
C61 C57 C52 121.1(5) . .
C57 C58 C59 118.8(5) . .
C57 C58 H58 120.6 . .
C59 C58 H58 120.6 . .
N12 C59 C58 122.6(5) . .
N12 C59 H59 118.7 . .
C58 C59 H59 118.7 . .
N12 C60 C61 122.5(5) . .
N12 C60 H60 118.7 . .
C61 C60 H60 118.7 . .
C57 C61 C60 119.2(5) . .
C57 C61 H61 120.4 . .
C60 C61 H61 120.4 . .
F8 C62 F9 106.4(6) . .
F8 C62 F7 107.9(6) . .
F9 C62 F7 104.5(7) . .
F8 C62 C63 114.2(6) . .
F9 C62 C63 113.4(5) . .
F7 C62 C63 109.8(6) . .
O3 C63 C64 128.4(5) . .
O3 C63 C62 112.7(5) . .
C64 C63 C62 118.8(5) . .
C63 C64 C65 121.6(5) . .
C63 C64 H64 119.2 . .
C65 C64 H64 119.2 . .
O4 C65 C64 128.7(5) . .
O4 C65 C66 113.3(5) . .
C64 C65 C66 117.9(5) . .
F12 C66 F10 107.5(6) . .
F12 C66 F11 107.7(6) . .
F10 C66 F11 105.9(6) . .
F12 C66 C65 110.3(5) . .
F10 C66 C65 113.0(5) . .
F11 C66 C65 112.1(5) . .
O5 C67 H67A 109.5 . .
O5 C67 H67B 109.5 . .
H67A C67 H67B 109.5 . .
O5 C67 H67C 109.5 . .
H67A C67 H67C 109.5 . .
H67B C67 H67C 109.5 . .
C1 N1 C4 106.9(4) . .
C1 N1 Co1 127.1(4) . .
C4 N1 Co1 124.6(3) . .
C9 N2 C6 106.2(4) . .
C9 N2 Co1 127.1(4) . .
C6 N2 Co1 125.5(3) . .
C13 N3 C12 117.5(4) . .
C13 N3 Cd2 121.5(4) . .
C12 N3 Cd2 120.4(3) . .
C15 N4 C18 106.8(4) . .
C15 N4 Co1 127.1(3) . .
C18 N4 Co1 124.9(3) . .
C23 N5 C20 106.5(4) . .
C23 N5 Co1 127.5(4) . .
C20 N5 Co1 125.4(3) . .
C26 N6 C27 116.7(4) . .
C26 N6 Cd1 121.7(4) . 1_655
C27 N6 Cd1 121.6(3) . 1_655
C34 N7 C37 106.2(4) . .
C34 N7 Co2 128.0(4) . .
C37 N7 Co2 123.8(3) . .
C42 N8 C39 106.6(4) . .
C42 N8 Co2 128.0(4) . .
C39 N8 Co2 123.4(3) . .
C45 N9 C46 118.1(5) . .
C45 N9 Cd3 119.5(3) . .
C46 N9 Cd3 121.9(4) . .
C48 N10 C51 107.4(4) . .
C48 N10 Co2 126.6(4) . .
C51 N10 Co2 124.7(3) . .
C56 N11 C53 106.0(4) . .
C56 N11 Co2 127.2(4) . .
C53 N11 Co2 124.7(3) . .
C60 N12 C59 118.3(4) . .
C60 N12 Cd2 121.5(3) . 2_586
C59 N12 Cd2 120.1(4) . 2_586
C30 O1 Co1 123.9(3) . .
C32 O2 Co1 123.4(3) . .
C63 O3 Co2 123.4(3) . .
C65 O4 Co2 123.6(4) . .
C67 O5 H5 109.5 . .
Cd3 Cl1 Cd1 89.06(4) 2_676 .
Cd1 Cl2 Cd3 88.79(4) . .
Cd3 Cl3 Cd2 86.09(4) . .
Cd2 Cl4 Cd3 87.63(4) . .
Cd2 Cl5 Cd2 90.64(4) 2_686 .
N4 Co1 N1 88.37(17) . .
N4 Co1 N2 90.00(17) . .
N1 Co1 N2 90.13(18) . .
N4 Co1 N5 90.48(17) . .
N1 Co1 N5 90.73(18) . .
N2 Co1 N5 179.02(17) . .
N4 Co1 O2 88.14(16) . .
N1 Co1 O2 176.41(16) . .
N2 Co1 O2 90.71(16) . .
N5 Co1 O2 88.45(17) . .
N4 Co1 O1 177.83(16) . .
N1 Co1 O1 89.72(16) . .
N2 Co1 O1 88.96(16) . .
N5 Co1 O1 90.59(16) . .
O2 Co1 O1 93.78(14) . .
N10 Co2 N7 88.37(17) . .
N10 Co2 O4 176.73(17) . .
N7 Co2 O4 88.69(16) . .
N10 Co2 N11 90.41(18) . .
N7 Co2 N11 88.91(18) . .
O4 Co2 N11 90.96(17) . .
N10 Co2 O3 88.73(16) . .
N7 Co2 O3 176.78(16) . .
O4 Co2 O3 94.25(15) . .
N11 Co2 O3 89.73(17) . .
N10 Co2 N8 89.53(18) . .
N7 Co2 N8 90.91(18) . .
O4 Co2 N8 89.09(17) . .
N11 Co2 N8 179.8(2) . .
O3 Co2 N8 90.44(17) . .
N6 Cd1 N6 180.000(1) 2_776 1_455
N6 Cd1 Cl2 88.52(11) 2_776 2_676
N6 Cd1 Cl2 91.48(11) 1_455 2_676
N6 Cd1 Cl2 91.48(11) 2_776 .
N6 Cd1 Cl2 88.52(11) 1_455 .
Cl2 Cd1 Cl2 180.0 2_676 .
N6 Cd1 Cl1 93.57(11) 2_776 2_676
N6 Cd1 Cl1 86.43(11) 1_455 2_676
Cl2 Cd1 Cl1 89.40(4) 2_676 2_676
Cl2 Cd1 Cl1 90.60(4) . 2_676
N6 Cd1 Cl1 86.43(11) 2_776 .
N6 Cd1 Cl1 93.57(11) 1_455 .
Cl2 Cd1 Cl1 90.60(4) 2_676 .
Cl2 Cd1 Cl1 89.40(4) . .
Cl1 Cd1 Cl1 180.0 2_676 .
N12 Cd2 N3 85.83(15) 2_586 .
N12 Cd2 Cl4 171.02(11) 2_586 .
N3 Cd2 Cl4 86.41(11) . .
N12 Cd2 Cl5 86.43(11) 2_586 2_686
N3 Cd2 Cl5 96.74(11) . 2_686
Cl4 Cd2 Cl5 90.01(4) . 2_686
N12 Cd2 Cl5 92.08(11) 2_586 .
N3 Cd2 Cl5 173.41(11) . .
Cl4 Cd2 Cl5 96.12(4) . .
Cl5 Cd2 Cl5 89.36(4) 2_686 .
N12 Cd2 Cl3 90.53(11) 2_586 .
N3 Cd2 Cl3 81.45(11) . .
Cl4 Cd2 Cl3 92.77(4) . .
Cl5 Cd2 Cl3 176.58(4) 2_686 .
Cl5 Cd2 Cl3 92.33(4) . .
N9 Cd3 Cl1 170.24(11) . 2_676
N9 Cd3 Cl4 88.26(11) . .
Cl1 Cd3 Cl4 94.75(4) 2_676 .
N9 Cd3 Cl3 87.64(11) . .
Cl1 Cd3 Cl3 101.42(4) 2_676 .
Cl4 Cd3 Cl3 93.38(4) . .
N9 Cd3 Cl2 83.74(11) . .
Cl1 Cd3 Cl2 91.55(4) 2_676 .
Cl4 Cd3 Cl2 166.92(4) . .
Cl3 Cd3 Cl2 96.59(4) . .
O6 C68 C69 113.4(7) . .
O6 C68 H68A 108.9 . .
C69 C68 H68A 108.9 . .
O6 C68 H68B 108.9 . .
C69 C68 H68B 108.9 . .
H68A C68 H68B 107.7 . .
C68 C69 H69A 109.5 . .
C68 C69 H69B 109.5 . .
H69A C69 H69B 109.5 . .
C68 C69 H69C 109.5 . .
H69A C69 H69C 109.5 . .
H69B C69 H69C 109.5 . .
O6 C70 C71 112.6(6) . .
O6 C70 H70A 109.1 . .
C71 C70 H70A 109.1 . .
O6 C70 H70B 109.1 . .
C71 C70 H70B 109.1 . .
H70A C70 H70B 107.8 . .
C70 C71 H71A 109.5 . .
C70 C71 H71B 109.5 . .
H71A C71 H71B 109.5 . .
C70 C71 H71C 109.5 . .
H71A C71 H71C 109.5 . .
H71B C71 H71C 109.5 . .
C70 O6 C68 114.8(6) . .
O7 C73 C74 113.7(7) . .
O7 C73 H73A 108.8 . .
C74 C73 H73A 108.8 . .
O7 C73 H73B 108.8 . .
C74 C73 H73B 108.8 . .
H73A C73 H73B 107.7 . .
C73 C74 H74A 109.5 . .
C73 C74 H74B 109.5 . .
H74A C74 H74B 109.5 . .
C73 C74 H74C 109.5 . .
H74A C74 H74C 109.5 . .
H74B C74 H74C 109.5 . .
O7 C75 C76 113.7(7) . .
O7 C75 H75A 108.8 . .
C76 C75 H75A 108.8 . .
O7 C75 H75B 108.8 . .
C76 C75 H75B 108.8 . .
H75A C75 H75B 107.7 . .
C75 C76 H76A 109.5 . .
C75 C76 H76B 109.5 . .
H76A C76 H76B 109.5 . .
C75 C76 H76C 109.5 . .
H76A C76 H76C 109.5 . .
H76B C76 H76C 109.5 . .
C73 O7 C75 114.9(6) . .
O8 C77 N13 125.6(7) . .
O8 C77 H77 117.2 . .
N13 C77 H77 117.2 . .
N13 C78 H78A 109.5 . .
N13 C78 H78B 109.5 . .
H78A C78 H78B 109.5 . .
N13 C78 H78C 109.5 . .
H78A C78 H78C 109.5 . .
H78B C78 H78C 109.5 . .
N13 C79 H79A 109.5 . .
N13 C79 H79B 109.5 . .
H79A C79 H79B 109.5 . .
N13 C79 H79C 109.5 . .
H79A C79 H79C 109.5 . .
H79B C79 H79C 109.5 . .
C77 N13 C78 119.7(7) . .
C77 N13 C79 123.5(8) . .
C78 N13 C79 116.8(8) . .

loop_
_geom_bond_atom_site_label_1
_geom_bond_atom_site_label_2
_geom_bond_distance
_geom_bond_site_symmetry_2
C1 N1 1.338(6) .
C1 C2 1.412(7) .
C1 H1 0.9300 .
C2 C3 1.369(8) .
C2 H2 0.9300 .
C3 C4 1.425(7) .
C3 H3 0.9300 .
C4 C5 1.388(7) .
C4 N1 1.396(6) .
C5 C6 1.391(6) .
C5 C10 1.486(6) .
C6 N2 1.400(6) .
C6 C7 1.417(7) .
C7 C8 1.378(7) .
C7 H7 0.9300 .
C8 C9 1.394(8) .
C8 H8 0.9300 .
C9 N2 1.340(6) .
C9 H9 0.9300 .
C10 C11 1.381(7) .
C10 C14 1.390(8) .
C11 C12 1.383(7) .
C11 H11 0.9300 .
C12 N3 1.335(7) .
C12 H12 0.9300 .
C13 N3 1.330(7) .
C13 C14 1.389(7) .
C13 H13 0.9300 .
C14 H14 0.9300 .
C15 N4 1.333(6) .
C15 C16 1.407(7) .
C15 H15 0.9300 .
C16 C17 1.367(8) .
C16 H16 0.9300 .
C17 C18 1.421(7) .
C17 H17 0.9300 .
C18 C19 1.397(7) .
C18 N4 1.397(6) .
C19 C20 1.393(6) .
C19 C24 1.485(7) .
C20 N5 1.397(6) .
C20 C21 1.408(7) .
C21 C22 1.372(7) .
C21 H21 0.9300 .
C22 C23 1.396(8) .
C22 H22 0.9300 .
C23 N5 1.327(6) .
C23 H23 0.9300 .
C24 C25 1.370(8) .
C24 C28 1.380(7) .
C25 C26 1.384(7) .
C25 H25 0.9300 .
C26 N6 1.330(7) .
C26 H26 0.9300 .
C27 N6 1.340(7) .
C27 C28 1.383(7) .
C27 H27 0.9300 .
C28 H28 0.9300 .
C29 F1 1.324(7) .
C29 F3 1.326(7) .
C29 F2 1.340(7) .
C29 C30 1.524(7) .
C30 O1 1.252(6) .
C30 C31 1.394(8) .
C31 C32 1.369(8) .
C31 H31 0.9300 .
C32 O2 1.266(6) .
C32 C33 1.536(7) .
C33 F6 1.300(7) .
C33 F5 1.311(8) .
C33 F4 1.317(7) .
C34 N7 1.314(6) .
C34 C35 1.406(7) .
C34 H34 0.9300 .
C35 C36 1.368(8) .
C35 H35 0.9300 .
C36 C37 1.419(7) .
C36 H36 0.9300 .
C37 C38 1.380(7) .
C37 N7 1.404(6) .
C38 C39 1.398(7) .
C38 C43 1.478(7) .
C39 N8 1.388(6) .
C39 C40 1.418(8) .
C40 C41 1.372(8) .
C40 H40 0.9300 .
C41 C42 1.392(9) .
C41 H41 0.9300 .
C42 N8 1.347(6) .
C42 H42 0.9300 .
C43 C47 1.362(8) .
C43 C44 1.387(7) .
C44 C45 1.383(7) .
C44 H44 0.9300 .
C45 N9 1.310(7) .
C45 H45 0.9300 .
C46 N9 1.327(7) .
C46 C47 1.378(7) .
C46 H46 0.9300 .
C47 H47 0.9300 .
C48 N10 1.324(6) .
C48 C49 1.408(7) .
C48 H48 0.9300 .
C49 C50 1.363(8) .
C49 H49 0.9300 .
C50 C51 1.428(7) .
C50 H50 0.9300 .
C51 C52 1.394(7) .
C51 N10 1.395(6) .
C52 C53 1.393(7) .
C52 C57 1.487(7) .
C53 N11 1.407(6) .
C53 C54 1.408(7) .
C54 C55 1.383(7) .
C54 H54 0.9300 .
C55 C56 1.385(8) .
C55 H55 0.9300 .
C56 N11 1.337(6) .
C56 H56 0.9300 .
C57 C58 1.373(8) .
C57 C61 1.381(7) .
C58 C59 1.384(7) .
C58 H58 0.9300 .
C59 N12 1.341(7) .
C59 H59 0.9300 .
C60 N12 1.321(7) .
C60 C61 1.384(7) .
C60 H60 0.9300 .
C61 H61 0.9300 .
C62 F8 1.295(7) .
C62 F9 1.308(8) .
C62 F7 1.319(9) .
C62 C63 1.519(8) .
C63 O3 1.266(6) .
C63 C64 1.379(8) .
C64 C65 1.384(8) .
C64 H64 0.9300 .
C65 O4 1.259(6) .
C65 C66 1.526(8) .
C66 F12 1.303(8) .
C66 F10 1.312(7) .
C66 F11 1.326(8) .
C67 O5 1.408(7) .
C67 H67A 0.9600 .
C67 H67B 0.9600 .
C67 H67C 0.9600 .
N1 Co1 1.907(4) .
N2 Co1 1.924(4) .
N3 Cd2 2.449(4) .
N4 Co1 1.906(4) .
N5 Co1 1.930(4) .
N6 Cd1 2.351(4) 1_655
N7 Co2 1.905(4) .
N8 Co2 1.946(4) .
N9 Cd3 2.312(4) .
N10 Co2 1.900(4) .
N11 Co2 1.926(4) .
N12 Cd2 2.367(4) 2_586
O1 Co1 1.939(3) .
O2 Co1 1.936(3) .
O3 Co2 1.931(3) .
O4 Co2 1.923(3) .
O5 H5 0.8200 .
Cl1 Cd3 2.5544(13) 2_676
Cl1 Cd1 2.6551(12) .
Cl2 Cd1 2.5824(12) .
Cl2 Cd3 2.6406(13) .
Cl3 Cd3 2.6138(13) .
Cl3 Cd2 2.6581(13) .
Cl4 Cd2 2.5898(12) .
Cl4 Cd3 2.6080(13) .
Cl5 Cd2 2.6093(13) 2_686
Cl5 Cd2 2.6349(13) .
Cd1 N6 2.351(4) 2_776
Cd1 N6 2.351(4) 1_455
Cd1 Cl2 2.5824(12) 2_676
Cd1 Cl1 2.6551(13) 2_676
Cd2 N12 2.367(4) 2_586
Cd2 Cl5 2.6093(13) 2_686
Cd3 Cl1 2.5544(13) 2_676
C68 O6 1.399(9) .
C68 C69 1.442(11) .
C68 H68A 0.9700 .
C68 H68B 0.9700 .
C69 H69A 0.9600 .
C69 H69B 0.9600 .
C69 H69C 0.9600 .
C70 O6 1.393(9) .
C70 C71 1.485(10) .
C70 H70A 0.9700 .
C70 H70B 0.9700 .
C71 H71A 0.9600 .
C71 H71B 0.9600 .
C71 H71C 0.9600 .
C73 O7 1.396(9) .
C73 C74 1.453(11) .
C73 H73A 0.9700 .
C73 H73B 0.9700 .
C74 H74A 0.9600 .
C74 H74B 0.9600 .
C74 H74C 0.9600 .
C75 O7 1.402(10) .
C75 C76 1.456(12) .
C75 H75A 0.9700 .
C75 H75B 0.9700 .
C76 H76A 0.9600 .
C76 H76B 0.9600 .
C76 H76C 0.9600 .
C77 O8 1.195(8) .
C77 N13 1.317(10) .
C77 H77 0.9300 .
C78 N13 1.431(13) .
C78 H78A 0.9600 .
C78 H78B 0.9600 .
C78 H78C 0.9600 .
C79 N13 1.433(12) .
C79 H79A 0.9600 .
C79 H79B 0.9600 .
C79 H79C 0.9600 .

loop_
_platon_squeeze_void_nr
_platon_squeeze_void_average_x
_platon_squeeze_void_average_y
_platon_squeeze_void_average_z
_platon_squeeze_void_volume
_platon_squeeze_void_count_electrons
_platon_squeeze_void_content
1 0.000 0.500 0.500 183 57 ' '
2 0.295 0.020 0.086 26 4 ' '
3 0.316 0.524 0.082 20 3 ' '
4 0.704 -0.020 0.914 26 4 ' '
5 0.684 0.476 0.918 20 3 ' '
